data_7034186
loop_
_publ_author_name
'Palacios, Laura'
'Di Giuseppe, Andrea'
'Castarlenas, Ricardo'
'Lahoz, Fernando J.'
'P\'erez-Torrente, Jes\'us J'
'Oro, Luis A.'

_publ_section_title
;
 Pyridine versus acetonitrile coordination in rhodium-N-heterocyclic
 carbene square-planar complexes.
;
_journal_issue 12
_journal_name_full 'Dalton transactions (Cambridge, England : 2003)'
_journal_page_first 5777
_journal_page_last 5789
_journal_paper_doi 10.1039/c5dt00182j
_journal_volume 44
_journal_year 2015
_chemical_formula_moiety 'C42 H56 Cl N4 Rh, 0.5(C6 H14)'
_chemical_formula_sum 'C45 H63 Cl N4 Rh'
_chemical_formula_weight 798.39
_chemical_name_systematic
; 
 ? 
;
_chemical_properties_physical Moisture-sensitive
_space_group_IT_number 14
_symmetry_cell_setting monoclinic
_symmetry_space_group_name_Hall '-P 2ybc'
_symmetry_space_group_name_H-M 'P 1 21/c 1'
_atom_sites_solution_hydrogens geom
_atom_sites_solution_primary direct
_atom_sites_solution_secondary difmap
_audit_creation_method SHELXL-97
_audit_update_record
;
2014-11-25 deposited with the CCDC.
2015-02-10 downloaded from the CCDC.
;
_cell_angle_alpha 90.00
_cell_angle_beta 91.3730(10)
_cell_angle_gamma 90.00
_cell_formula_units_Z 4
_cell_length_a 10.1831(4)
_cell_length_b 20.6299(9)
_cell_length_c 19.8046(9)
_cell_measurement_reflns_used 524
_cell_measurement_temperature 100(2)
_cell_measurement_theta_max 29.41
_cell_measurement_theta_min 2.22
_cell_volume 4159.3(3)
_computing_cell_refinement 'SAINT+ in APEX2 v. 2008.4 (Bruker AXS, 2008)'
_computing_data_collection 'SMART in APEX2 v. 2008.4 (Bruker AXS, 2008)'
_computing_data_reduction 'SAINT+ in APEX2 v. 2008.4 (Bruker AXS, 2008)'
_computing_molecular_graphics 'XP program, SHELXTL v6.12, Bruker2000'
_computing_publication_material ENCIFER
_computing_structure_refinement 'SHELXL-97 (Sheldrick, 2008)'
_computing_structure_solution 'SHELXS-97 (Sheldrick, 1990)'
_diffrn_ambient_temperature 100(2)
_diffrn_measured_fraction_theta_full 1.000
_diffrn_measured_fraction_theta_max 0.935
_diffrn_measurement_device_type 'Bruker APEX DUO system'
_diffrn_measurement_method '\w rotations with narrow frames'
_diffrn_radiation_monochromator graphite
_diffrn_radiation_source 'fine-focus sealed tube'
_diffrn_radiation_type MoK\a
_diffrn_radiation_wavelength 0.71073
_diffrn_reflns_av_R_equivalents 0.0446
_diffrn_reflns_av_sigmaI/netI 0.0431
_diffrn_reflns_limit_h_max 13
_diffrn_reflns_limit_h_min -14
_diffrn_reflns_limit_k_max 29
_diffrn_reflns_limit_k_min -28
_diffrn_reflns_limit_l_max 27
_diffrn_reflns_limit_l_min -28
_diffrn_reflns_number 48965
_diffrn_reflns_theta_full 27.5
_diffrn_reflns_theta_max 30.55
_diffrn_reflns_theta_min 1.43
_exptl_absorpt_coefficient_mu 0.510
_exptl_absorpt_correction_T_max 0.9391
_exptl_absorpt_correction_T_min 0.8339
_exptl_absorpt_correction_type multi-scan
_exptl_absorpt_process_details
; 
 Multi-scan correction included in APEX2 package (Bruker AXS, 2008)
;
_exptl_crystal_colour orange
_exptl_crystal_density_diffrn 1.275
_exptl_crystal_density_method 'not measured'
_exptl_crystal_description prism
_exptl_crystal_F_000 1692
_exptl_crystal_recrystallization_method 'Re-crystallisation from solvent: toluene/hexane'
_exptl_crystal_size_max 0.222
_exptl_crystal_size_mid 0.163
_exptl_crystal_size_min 0.108
_refine_diff_density_max 0.781
_refine_diff_density_min -0.505
_refine_diff_density_rms 0.076
_refine_ls_extinction_method none
_refine_ls_goodness_of_fit_ref 1.018
_refine_ls_hydrogen_treatment mixed
_refine_ls_matrix_type full
_refine_ls_number_parameters 704
_refine_ls_number_reflns 11930
_refine_ls_number_restraints 0
_refine_ls_restrained_S_all 1.018
_refine_ls_R_factor_all 0.0527
_refine_ls_R_factor_gt 0.0353
_refine_ls_shift/su_max 0.008
_refine_ls_shift/su_mean 0.000
_refine_ls_structure_factor_coef Fsqd
_refine_ls_weighting_details 'calc w=1/[\s^2^(Fo^2^)+(0.0410P)^2^+1.6354P] where P=(Fo^2^+2Fc^2^)/3'
_refine_ls_weighting_scheme calc
_refine_ls_wR_factor_gt 0.0796
_refine_ls_wR_factor_ref 0.0875
_reflns_number_gt 9367
_reflns_number_total 11930
_reflns_threshold_expression >2sigma(I)
_cod_data_source_file c5dt00182j2.cif
_cod_data_source_block compnd_8
_cod_depositor_comments 'Adding full bibliography for 7034186--7034189.cif.'
_cod_original_sg_symbol_H-M P21/c
_cod_database_code 7034186

loop_
_symmetry_equiv_pos_as_xyz
'x, y, z'
'-x, y+1/2, -z+1/2'
'-x, -y, -z'
'x, -y-1/2, z-1/2'

loop_
_atom_site_label
_atom_site_type_symbol
_atom_site_fract_x
_atom_site_fract_y
_atom_site_fract_z
_atom_site_U_iso_or_equiv
_atom_site_adp_type
_atom_site_occupancy
_atom_site_symmetry_multiplicity
_atom_site_calc_flag
_atom_site_refinement_flags
_atom_site_disorder_assembly
_atom_site_disorder_group
Rh Rh 0.316597(14) 0.161675(7) 0.195327(7) 0.01662(5) Uani 1 1 d . . .
Cl Cl 0.50502(5) 0.10981(2) 0.24545(3) 0.02503(10) Uani 1 1 d . . .
N1 N 0.17988(15) 0.05483(7) 0.26608(8) 0.0181(3) Uani 1 1 d . . .
N2 N 0.16993(15) 0.14069(8) 0.32732(8) 0.0182(3) Uani 1 1 d . . .
N3 N 0.45674(15) 0.18703(8) 0.12147(8) 0.0204(3) Uani 1 1 d . . .
N4 N 0.3574(2) 0.03646(10) -0.04932(10) 0.0420(5) Uani 1 1 d . . .
C1 C 0.20854(17) 0.12000(9) 0.26513(9) 0.0165(3) Uani 1 1 d . . .
C2 C 0.1288(2) 0.03643(10) 0.32752(10) 0.0233(4) Uani 1 1 d . . .
H2 H 0.102(2) -0.0061(12) 0.3359(11) 0.027(6) Uiso 1 1 d . . .
C3 C 0.1231(2) 0.08976(10) 0.36572(10) 0.0230(4) Uani 1 1 d . . .
H3 H 0.096(2) 0.0940(11) 0.4104(12) 0.026(6) Uiso 1 1 d . . .
C4 C 0.18361(18) 0.01276(9) 0.20778(9) 0.0189(4) Uani 1 1 d . . .
C5 C 0.08014(19) 0.01747(9) 0.15969(10) 0.0209(4) Uani 1 1 d . . .
C6 C 0.0889(2) -0.02072(10) 0.10179(10) 0.0259(4) Uani 1 1 d . . .
H6 H 0.022(2) -0.0172(12) 0.0690(13) 0.035(7) Uiso 1 1 d . . .
C7 C 0.1918(2) -0.06337(11) 0.09375(11) 0.0296(5) Uani 1 1 d . . .
H7 H 0.200(3) -0.0898(14) 0.0542(14) 0.048(8) Uiso 1 1 d . . .
C8 C 0.2876(2) -0.06996(10) 0.14389(11) 0.0273(4) Uani 1 1 d . . .
H8 H 0.356(2) -0.0978(12) 0.1368(12) 0.030(6) Uiso 1 1 d . . .
C9 C 0.28621(19) -0.03245(9) 0.20244(10) 0.0220(4) Uani 1 1 d . . .
C10 C -0.0416(2) 0.05781(10) 0.17206(11) 0.0249(4) Uani 1 1 d . . .
H10 H -0.014(2) 0.0948(11) 0.1992(12) 0.026(6) Uiso 1 1 d . . .
C11 C -0.1097(3) 0.08284(13) 0.10737(14) 0.0367(6) Uani 1 1 d . . .
H11B H -0.175(3) 0.1123(14) 0.1189(13) 0.043(8) Uiso 1 1 d . . .
H11C H -0.154(3) 0.0492(14) 0.0825(14) 0.044(7) Uiso 1 1 d . . .
H11A H -0.049(3) 0.1052(13) 0.0784(14) 0.041(7) Uiso 1 1 d . . .
C12 C -0.1402(2) 0.01875(13) 0.21335(14) 0.0343(5) Uani 1 1 d . . .
H12B H -0.172(2) -0.0181(13) 0.1881(12) 0.032(7) Uiso 1 1 d . . .
H12C H -0.216(3) 0.0468(13) 0.2211(13) 0.039(7) Uiso 1 1 d . . .
H12A H -0.105(3) 0.0051(13) 0.2552(14) 0.039(7) Uiso 1 1 d . . .
C13 C 0.3880(2) -0.04328(10) 0.25868(11) 0.0260(4) Uani 1 1 d . . .
H13 H 0.393(2) -0.0059(11) 0.2867(11) 0.018(5) Uiso 1 1 d . . .
C14 C 0.3471(3) -0.10073(12) 0.30209(14) 0.0363(5) Uani 1 1 d . . .
H14A H 0.405(3) -0.1067(14) 0.3387(15) 0.052(8) Uiso 1 1 d . . .
H14B H 0.345(3) -0.1393(16) 0.2749(15) 0.052(8) Uiso 1 1 d . . .
H14C H 0.261(3) -0.0957(12) 0.3216(13) 0.036(7) Uiso 1 1 d . . .
C15 C 0.5260(2) -0.05434(13) 0.23221(15) 0.0343(5) Uani 1 1 d . . .
H15A H 0.534(2) -0.0944(13) 0.2076(13) 0.039(7) Uiso 1 1 d . . .
H15B H 0.548(3) -0.0220(14) 0.1991(14) 0.043(8) Uiso 1 1 d . . .
H15C H 0.581(3) -0.0545(13) 0.2682(14) 0.041(7) Uiso 1 1 d . . .
C16 C 0.15187(18) 0.20775(9) 0.34632(9) 0.0195(4) Uani 1 1 d . . .
C17 C 0.0246(2) 0.23321(10) 0.33973(10) 0.0236(4) Uani 1 1 d . . .
C18 C 0.0085(2) 0.29863(11) 0.35589(11) 0.0297(5) Uani 1 1 d . . .
H18 H -0.080(2) 0.3162(12) 0.3515(12) 0.032(6) Uiso 1 1 d . . .
C19 C 0.1137(2) 0.33594(11) 0.37709(12) 0.0324(5) Uani 1 1 d . . .
H19 H 0.100(2) 0.3798(13) 0.3872(12) 0.036(7) Uiso 1 1 d . . .
C20 C 0.2377(2) 0.30921(11) 0.38346(11) 0.0297(5) Uani 1 1 d . . .
H20 H 0.306(3) 0.3335(12) 0.3981(13) 0.038(7) Uiso 1 1 d . . .
C21 C 0.26020(19) 0.24413(10) 0.36841(10) 0.0224(4) Uani 1 1 d . . .
C22 C -0.0928(2) 0.19291(11) 0.31652(11) 0.0271(4) Uani 1 1 d . . .
H22 H -0.062(2) 0.1532(11) 0.2990(12) 0.025(6) Uiso 1 1 d . . .
C23 C -0.1790(2) 0.17678(15) 0.37631(13) 0.0386(6) Uani 1 1 d . . .
H23A H -0.259(3) 0.1511(13) 0.3628(14) 0.044(8) Uiso 1 1 d . . .
H23B H -0.214(3) 0.2127(14) 0.3957(14) 0.044(8) Uiso 1 1 d . . .
H23C H -0.132(3) 0.1528(14) 0.4105(15) 0.053(9) Uiso 1 1 d . . .
C24 C -0.1730(2) 0.22479(16) 0.25932(13) 0.0382(6) Uani 1 1 d . . .
H24A H -0.205(3) 0.2635(14) 0.2737(13) 0.041(8) Uiso 1 1 d . . .
H24B H -0.247(3) 0.1984(14) 0.2441(14) 0.050(8) Uiso 1 1 d . . .
H24C H -0.120(3) 0.2343(14) 0.2199(15) 0.051(8) Uiso 1 1 d . . .
C25 C 0.39556(19) 0.21451(11) 0.37548(11) 0.0254(4) Uani 1 1 d . . .
H25 H 0.402(2) 0.1787(11) 0.3475(12) 0.024(6) Uiso 1 1 d . . .
C26 C 0.5011(2) 0.26072(14) 0.35165(15) 0.0393(6) Uani 1 1 d . . .
H26A H 0.479(3) 0.2752(15) 0.3071(17) 0.063(10) Uiso 1 1 d . . .
H26B H 0.584(3) 0.2374(13) 0.3521(13) 0.041(7) Uiso 1 1 d . . .
H26C H 0.506(3) 0.2993(14) 0.3786(14) 0.048(8) Uiso 1 1 d . . .
C27 C 0.4238(3) 0.19213(14) 0.44776(13) 0.0371(5) Uani 1 1 d . . .
H27A H 0.420(3) 0.2270(15) 0.4796(15) 0.057(9) Uiso 1 1 d . . .
H27B H 0.517(3) 0.1708(13) 0.4500(14) 0.049(8) Uiso 1 1 d . . .
H27C H 0.361(3) 0.1600(13) 0.4619(15) 0.047(8) Uiso 1 1 d . . .
C28 C 0.5394(2) 0.23734(10) 0.12875(11) 0.0246(4) Uani 1 1 d . . .
H28 H 0.522(2) 0.2650(10) 0.1628(11) 0.015(5) Uiso 1 1 d . . .
C29 C 0.6443(2) 0.24775(11) 0.08726(11) 0.0277(4) Uani 1 1 d . . .
H29 H 0.695(2) 0.2822(12) 0.0947(11) 0.026(6) Uiso 1 1 d . . .
C30 C 0.6656(2) 0.20456(11) 0.03544(11) 0.0289(5) Uani 1 1 d . . .
H30 H 0.741(2) 0.2095(12) 0.0048(12) 0.034(6) Uiso 1 1 d . . .
C31 C 0.5835(2) 0.15170(11) 0.02832(11) 0.0256(4) Uani 1 1 d . . .
H31 H 0.596(2) 0.1208(11) -0.0042(11) 0.021(5) Uiso 1 1 d . . .
C32 C 0.48100(19) 0.14360(10) 0.07252(10) 0.0211(4) Uani 1 1 d . . .
C33 C 0.3973(2) 0.08334(10) 0.07135(11) 0.0241(4) Uani 1 1 d . . .
H33A H 0.317(2) 0.0916(11) 0.0905(11) 0.026(6) Uiso 1 1 d . . .
H33B H 0.440(2) 0.0505(13) 0.0988(13) 0.039(7) Uiso 1 1 d . . .
C34 C 0.3747(2) 0.05679(10) 0.00354(11) 0.0275(4) Uani 1 1 d . . .
C35 C 0.15333(19) 0.20025(10) 0.13855(10) 0.0215(4) Uani 1 1 d . . .
H35 H 0.079(3) 0.1786(13) 0.1483(13) 0.038(7) Uiso 1 1 d . . .
C36 C 0.1975(2) 0.24495(10) 0.18733(10) 0.0229(4) Uani 1 1 d . . .
H36 H 0.158(2) 0.2477(12) 0.2275(12) 0.031(6) Uiso 1 1 d . . .
C37 C 0.2605(2) 0.30869(11) 0.17000(12) 0.0307(5) Uani 1 1 d . A .
H37A H 0.326(3) 0.3208(14) 0.2066(14) 0.045(8) Uiso 1 1 d . . .
H37B H 0.305(2) 0.3051(12) 0.1294(12) 0.026(6) Uiso 1 1 d . . .
C38 C 0.1585(3) 0.36324(13) 0.16515(15) 0.0410(6) Uani 1 1 d . . .
H38A H 0.120(3) 0.3688(15) 0.2069(16) 0.058(9) Uiso 1 1 d . . .
H38B H 0.201(3) 0.4015(14) 0.1512(13) 0.043(8) Uiso 1 1 d . . .
C39A C 0.0376(4) 0.34851(16) 0.12357(19) 0.0355(10) Uani 0.759(8) 1 d P A 1
H39A H -0.017(3) 0.3158(18) 0.1411(17) 0.038(10) Uiso 0.759(8) 1 d P A 1
H39B H -0.015(4) 0.3916(18) 0.1196(18) 0.048(10) Uiso 0.759(8) 1 d P A 1
C40A C 0.0634(4) 0.32769(16) 0.05070(17) 0.0322(10) Uani 0.759(8) 1 d P A 1
H40A H 0.143(4) 0.3424(16) 0.0376(18) 0.033(9) Uiso 0.759(8) 1 d P A 1
H40B H -0.004(3) 0.3476(16) 0.0199(17) 0.036(9) Uiso 0.759(8) 1 d P A 1
C39B C 0.0913(12) 0.3617(5) 0.0867(6) 0.037(3) Uani 0.241(8) 1 d P A 2
H39C H 0.0457 0.4035 0.0785 0.045 Uiso 0.241(8) 1 calc PR A 2
H39D H 0.1632 0.3587 0.0541 0.045 Uiso 0.241(8) 1 calc PR A 2
C40B C -0.0045(11) 0.3078(6) 0.0719(5) 0.038(3) Uani 0.241(8) 1 d P A 2
H40C H -0.0380 0.2913 0.1151 0.045 Uiso 0.241(8) 1 calc PR A 2
H40D H -0.0801 0.3256 0.0456 0.045 Uiso 0.241(8) 1 calc PR A 2
C42 C 0.0507(2) 0.25388(13) 0.03464(12) 0.0339(5) Uani 1 1 d . . .
H42A H 0.051(3) 0.2514(13) -0.0126(15) 0.046(8) Uiso 1 1 d . . .
H42B H -0.029(3) 0.2336(14) 0.0440(14) 0.050(8) Uiso 1 1 d . . .
C43 C 0.1630(2) 0.21169(11) 0.06367(11) 0.0266(4) Uani 1 1 d . A .
H43A H 0.156(3) 0.1699(13) 0.0408(14) 0.040(7) Uiso 1 1 d . . .
H43B H 0.243(3) 0.2323(13) 0.0524(13) 0.038(7) Uiso 1 1 d . . .
C51 C 0.4274(6) 0.9947(3) 0.4930(4) 0.158(3) Uani 1 1 d . . 3
H51A H 0.3940 1.0290 0.4621 0.190 Uiso 1 1 calc R . 3
H51B H 0.4146 0.9524 0.4701 0.190 Uiso 1 1 calc R . 3
C52 C 0.3531(9) 0.9956(3) 0.5542(4) 0.180(3) Uani 1 1 d . B 3
H52A H 0.3639 1.0377 0.5776 0.216 Uiso 1 1 calc R B 3
H52B H 0.3833 0.9607 0.5852 0.216 Uiso 1 1 calc R B 3
C53 C 0.2017(7) 0.9844(3) 0.5316(3) 0.149(3) Uani 1 1 d . B 3
H53A H 0.1671 1.0240 0.5102 0.223 Uiso 1 1 calc R B 3
H53B H 0.1503 0.9742 0.5714 0.223 Uiso 1 1 calc R B 3
H53C H 0.1957 0.9484 0.4993 0.223 Uiso 1 1 calc R B 3

loop_
_atom_site_aniso_label
_atom_site_aniso_U_11
_atom_site_aniso_U_22
_atom_site_aniso_U_33
_atom_site_aniso_U_23
_atom_site_aniso_U_13
_atom_site_aniso_U_12
Rh 0.01624(7) 0.01576(7) 0.01793(7) -0.00139(5) 0.00149(5) -0.00113(5)
Cl 0.0194(2) 0.0248(2) 0.0309(3) 0.00155(19) 0.00035(17) 0.00265(18)
N1 0.0178(7) 0.0171(8) 0.0194(8) -0.0003(6) 0.0005(6) 0.0008(6)
N2 0.0177(7) 0.0175(7) 0.0195(7) -0.0004(6) 0.0014(6) 0.0014(6)
N3 0.0187(8) 0.0204(8) 0.0220(8) -0.0003(6) 0.0011(6) -0.0006(6)
N4 0.0532(13) 0.0384(12) 0.0340(11) -0.0064(9) -0.0046(9) -0.0081(10)
C1 0.0141(8) 0.0169(8) 0.0184(8) -0.0008(7) -0.0014(6) 0.0013(6)
C2 0.0238(10) 0.0207(10) 0.0255(10) 0.0043(8) 0.0028(7) -0.0017(8)
C3 0.0237(10) 0.0246(10) 0.0210(10) 0.0029(8) 0.0041(7) 0.0011(8)
C4 0.0184(9) 0.0158(8) 0.0227(9) -0.0008(7) 0.0032(7) -0.0027(7)
C5 0.0207(9) 0.0162(9) 0.0258(10) 0.0002(7) 0.0012(7) -0.0044(7)
C6 0.0277(10) 0.0256(10) 0.0242(10) -0.0010(8) -0.0015(8) -0.0065(8)
C7 0.0312(11) 0.0282(11) 0.0296(11) -0.0082(9) 0.0067(8) -0.0060(9)
C8 0.0256(10) 0.0199(10) 0.0365(12) -0.0046(9) 0.0068(8) 0.0020(8)
C9 0.0198(9) 0.0164(9) 0.0299(10) -0.0002(8) 0.0024(7) -0.0013(7)
C10 0.0210(10) 0.0195(10) 0.0339(11) -0.0026(8) -0.0050(8) -0.0010(8)
C11 0.0332(13) 0.0308(13) 0.0453(15) 0.0009(11) -0.0175(11) 0.0015(10)
C12 0.0214(11) 0.0330(13) 0.0487(15) -0.0017(11) 0.0048(10) -0.0003(9)
C13 0.0247(10) 0.0192(10) 0.0340(11) -0.0002(8) -0.0014(8) 0.0027(8)
C14 0.0381(14) 0.0277(12) 0.0428(14) 0.0071(11) -0.0035(11) 0.0044(10)
C15 0.0234(11) 0.0297(12) 0.0497(15) -0.0036(11) -0.0015(10) 0.0069(9)
C16 0.0228(9) 0.0184(9) 0.0172(9) -0.0015(7) 0.0014(7) 0.0025(7)
C17 0.0254(10) 0.0264(10) 0.0190(9) -0.0001(8) 0.0015(7) 0.0056(8)
C18 0.0301(11) 0.0297(11) 0.0294(11) -0.0005(9) 0.0020(8) 0.0103(9)
C19 0.0421(13) 0.0203(10) 0.0350(12) -0.0016(9) 0.0053(9) 0.0071(10)
C20 0.0340(12) 0.0234(11) 0.0317(11) -0.0067(9) 0.0031(9) -0.0039(9)
C21 0.0240(10) 0.0224(10) 0.0207(9) -0.0024(7) 0.0016(7) 0.0008(8)
C22 0.0195(10) 0.0337(12) 0.0280(11) -0.0028(9) -0.0005(8) 0.0039(8)
C23 0.0271(12) 0.0531(17) 0.0357(13) 0.0076(12) 0.0022(10) 0.0007(11)
C24 0.0249(12) 0.0585(18) 0.0309(13) 0.0052(12) -0.0052(9) 0.0034(12)
C25 0.0200(9) 0.0270(11) 0.0292(11) -0.0084(9) -0.0010(7) -0.0003(8)
C26 0.0258(12) 0.0448(15) 0.0475(16) 0.0044(13) 0.0034(10) -0.0031(11)
C27 0.0308(13) 0.0418(15) 0.0384(14) 0.0040(11) -0.0039(10) 0.0036(11)
C28 0.0242(10) 0.0239(10) 0.0258(10) -0.0017(8) 0.0003(8) -0.0033(8)
C29 0.0220(10) 0.0306(11) 0.0304(11) 0.0047(9) -0.0029(8) -0.0078(9)
C30 0.0182(9) 0.0400(13) 0.0286(11) 0.0090(9) 0.0035(8) -0.0015(9)
C31 0.0220(10) 0.0317(11) 0.0233(10) -0.0010(8) 0.0025(7) 0.0046(8)
C32 0.0204(9) 0.0217(9) 0.0213(9) 0.0008(7) 0.0007(7) 0.0021(7)
C33 0.0269(10) 0.0198(10) 0.0258(10) -0.0034(8) 0.0053(8) -0.0003(8)
C34 0.0298(11) 0.0216(10) 0.0312(11) -0.0022(8) 0.0001(8) 0.0002(8)
C35 0.0190(9) 0.0216(10) 0.0238(10) 0.0028(8) -0.0007(7) -0.0003(7)
C36 0.0268(10) 0.0221(10) 0.0199(9) 0.0021(8) 0.0030(7) 0.0057(8)
C37 0.0371(12) 0.0216(10) 0.0330(12) -0.0024(9) -0.0073(10) -0.0001(9)
C38 0.0541(16) 0.0237(12) 0.0450(15) -0.0025(11) -0.0011(12) 0.0052(11)
C39A 0.0399(19) 0.0297(18) 0.037(2) 0.0042(14) 0.0043(15) 0.0123(14)
C40A 0.035(2) 0.0339(19) 0.0276(16) 0.0090(14) 0.0022(14) 0.0084(15)
C39B 0.049(7) 0.026(5) 0.037(7) -0.002(5) -0.001(5) 0.013(5)
C40B 0.029(6) 0.050(7) 0.033(6) 0.018(5) 0.001(4) 0.008(5)
C42 0.0341(13) 0.0410(14) 0.0261(12) 0.0015(10) -0.0061(9) 0.0066(10)
C43 0.0288(11) 0.0280(11) 0.0227(10) -0.0019(8) -0.0026(8) 0.0035(9)
C51 0.217(8) 0.067(3) 0.195(7) -0.001(4) 0.088(8) 0.040(5)
C52 0.221(9) 0.109(5) 0.211(8) -0.057(5) 0.050(7) -0.008(5)
C53 0.187(7) 0.072(3) 0.185(7) 0.023(4) -0.036(5) -0.030(4)

loop_
_atom_type_symbol
_atom_type_description
_atom_type_scat_dispersion_real
_atom_type_scat_dispersion_imag
_atom_type_scat_source
C C 0.0030 0.0020 'International Tables Vol C Tables 4.2.6.8 and 6.1.1.4'
H H 0.0000 0.0000 'International Tables Vol C Tables 4.2.6.8 and 6.1.1.4'
Cl Cl 0.1480 0.1590 'International Tables Vol C Tables 4.2.6.8 and 6.1.1.4'
N N 0.0060 0.0030 'International Tables Vol C Tables 4.2.6.8 and 6.1.1.4'
Rh Rh -1.1180 0.9190 'International Tables Vol C Tables 4.2.6.8 and 6.1.1.4'

loop_
_geom_angle_atom_site_label_1
_geom_angle_atom_site_label_2
_geom_angle_atom_site_label_3
_geom_angle
_geom_angle_site_symmetry_1
_geom_angle_site_symmetry_3
C1 Rh C36 94.47(8) . .
C1 Rh N3 167.35(7) . .
C36 Rh N3 98.15(7) . .
C1 Rh C35 95.19(7) . .
C36 Rh C35 38.56(8) . .
N3 Rh C35 94.17(7) . .
C1 Rh Cl 88.27(5) . .
C36 Rh Cl 148.28(6) . .
N3 Rh Cl 81.43(4) . .
C35 Rh Cl 172.16(6) . .
C1 N1 C2 111.31(16) . .
C1 N1 C4 124.47(15) . .
C2 N1 C4 123.63(16) . .
C1 N2 C3 111.49(16) . .
C1 N2 C16 124.95(16) . .
C3 N2 C16 122.27(16) . .
C28 N3 C32 117.81(17) . .
C28 N3 Rh 122.96(14) . .
C32 N3 Rh 117.88(13) . .
N2 C1 N1 103.10(15) . .
N2 C1 Rh 131.87(13) . .
N1 C1 Rh 123.68(13) . .
C3 C2 N1 107.07(18) . .
C3 C2 H2 130.9(14) . .
N1 C2 H2 122.0(14) . .
C2 C3 N2 107.00(17) . .
C2 C3 H3 129.0(14) . .
N2 C3 H3 124.0(14) . .
C9 C4 C5 122.72(17) . .
C9 C4 N1 119.47(16) . .
C5 C4 N1 117.76(16) . .
C6 C5 C4 117.10(18) . .
C6 C5 C10 120.70(18) . .
C4 C5 C10 122.01(17) . .
C7 C6 C5 121.22(19) . .
C7 C6 H6 120.9(15) . .
C5 C6 H6 117.9(16) . .
C6 C7 C8 120.3(2) . .
C6 C7 H7 122.3(16) . .
C8 C7 H7 117.4(16) . .
C7 C8 C9 121.5(2) . .
C7 C8 H8 118.6(15) . .
C9 C8 H8 119.8(15) . .
C8 C9 C4 116.93(18) . .
C8 C9 C13 120.51(18) . .
C4 C9 C13 122.49(18) . .
C5 C10 C11 113.86(19) . .
C5 C10 C12 110.15(17) . .
C11 C10 C12 109.51(19) . .
C5 C10 H10 107.3(13) . .
C11 C10 H10 108.5(14) . .
C12 C10 H10 107.4(14) . .
C10 C11 H11B 108.9(17) . .
C10 C11 H11C 112.6(16) . .
H11B C11 H11C 106(2) . .
C10 C11 H11A 111.9(16) . .
H11B C11 H11A 108(2) . .
H11C C11 H11A 110(2) . .
C10 C12 H12B 110.5(14) . .
C10 C12 H12C 107.3(15) . .
H12B C12 H12C 107(2) . .
C10 C12 H12A 112.6(16) . .
H12B C12 H12A 110(2) . .
H12C C12 H12A 109(2) . .
C9 C13 C14 109.64(18) . .
C9 C13 C15 112.77(19) . .
C14 C13 C15 110.02(19) . .
C9 C13 H13 109.6(13) . .
C14 C13 H13 108.2(13) . .
C15 C13 H13 106.4(13) . .
C13 C14 H14A 111.6(18) . .
C13 C14 H14B 109.2(18) . .
H14A C14 H14B 109(2) . .
C13 C14 H14C 113.7(15) . .
H14A C14 H14C 105(2) . .
H14B C14 H14C 108(2) . .
C13 C15 H15A 112.9(15) . .
C13 C15 H15B 110.9(16) . .
H15A C15 H15B 103(2) . .
C13 C15 H15C 107.1(17) . .
H15A C15 H15C 110(2) . .
H15B C15 H15C 113(2) . .
C21 C16 C17 123.35(18) . .
C21 C16 N2 119.43(16) . .
C17 C16 N2 117.20(17) . .
C18 C17 C16 116.98(19) . .
C18 C17 C22 120.17(18) . .
C16 C17 C22 122.85(18) . .
C19 C18 C17 121.0(2) . .
C19 C18 H18 122.1(15) . .
C17 C18 H18 116.9(15) . .
C18 C19 C20 120.5(2) . .
C18 C19 H19 118.9(16) . .
C20 C19 H19 120.6(16) . .
C19 C20 C21 121.2(2) . .
C19 C20 H20 120.3(17) . .
C21 C20 H20 118.4(17) . .
C20 C21 C16 116.87(19) . .
C20 C21 C25 121.54(19) . .
C16 C21 C25 121.59(17) . .
C17 C22 C23 110.34(19) . .
C17 C22 C24 113.0(2) . .
C23 C22 C24 111.17(19) . .
C17 C22 H22 108.4(14) . .
C23 C22 H22 107.5(14) . .
C24 C22 H22 106.1(14) . .
C22 C23 H23A 112.7(16) . .
C22 C23 H23B 112.7(18) . .
H23A C23 H23B 103(2) . .
C22 C23 H23C 111.8(18) . .
H23A C23 H23C 108(2) . .
H23B C23 H23C 108(2) . .
C22 C24 H24A 109.5(17) . .
C22 C24 H24B 112.7(17) . .
H24A C24 H24B 108(2) . .
C22 C24 H24C 112.4(17) . .
H24A C24 H24C 106(2) . .
H24B C24 H24C 108(2) . .
C21 C25 C26 111.56(19) . .
C21 C25 C27 111.15(18) . .
C26 C25 C27 111.2(2) . .
C21 C25 H25 109.9(14) . .
C26 C25 H25 104.9(14) . .
C27 C25 H25 107.9(14) . .
C25 C26 H26A 109.5(19) . .
C25 C26 H26B 107.8(16) . .
H26A C26 H26B 110(2) . .
C25 C26 H26C 112.1(17) . .
H26A C26 H26C 105(2) . .
H26B C26 H26C 112(2) . .
C25 C27 H27A 112.4(18) . .
C25 C27 H27B 108.6(16) . .
H27A C27 H27B 110(2) . .
C25 C27 H27C 111.5(17) . .
H27A C27 H27C 106(2) . .
H27B C27 H27C 108(2) . .
N3 C28 C29 123.3(2) . .
N3 C28 H28 116.1(13) . .
C29 C28 H28 120.6(13) . .
C30 C29 C28 118.7(2) . .
C30 C29 H29 122.7(15) . .
C28 C29 H29 118.6(15) . .
C31 C30 C29 118.71(19) . .
C31 C30 H30 119.5(14) . .
C29 C30 H30 121.7(14) . .
C30 C31 C32 119.6(2) . .
C30 C31 H31 121.9(14) . .
C32 C31 H31 118.4(14) . .
N3 C32 C31 121.82(19) . .
N3 C32 C33 116.51(17) . .
C31 C32 C33 121.52(18) . .
C34 C33 C32 113.54(18) . .
C34 C33 H33A 109.1(14) . .
C32 C33 H33A 110.1(15) . .
C34 C33 H33B 108.2(15) . .
C32 C33 H33B 108.8(15) . .
H33A C33 H33B 107(2) . .
N4 C34 C33 179.6(3) . .
C36 C35 C43 123.21(19) . .
C36 C35 Rh 69.50(11) . .
C43 C35 Rh 120.51(14) . .
C36 C35 H35 115.7(17) . .
C43 C35 H35 111.2(16) . .
Rh C35 H35 110.5(16) . .
C35 C36 C37 123.27(19) . .
C35 C36 Rh 71.94(11) . .
C37 C36 Rh 118.79(15) . .
C35 C36 H36 120.5(16) . .
C37 C36 H36 110.3(16) . .
Rh C36 H36 104.7(15) . .
C36 C37 C38 111.3(2) . .
C36 C37 H37A 109.3(16) . .
C38 C37 H37A 107.4(16) . .
C36 C37 H37B 110.2(15) . .
C38 C37 H37B 110.2(15) . .
H37A C37 H37B 108(2) . .
C39A C38 C37 115.6(2) . .
C37 C38 C39B 107.7(4) . .
C39A C38 H38A 99.0(19) . .
C37 C38 H38A 109.5(19) . .
C39B C38 H38A 131(2) . .
C39A C38 H38B 112.9(16) . .
C37 C38 H38B 108.2(17) . .
C39B C38 H38B 85.8(17) . .
H38A C38 H38B 111(3) . .
C38 C39A C40A 114.7(3) . .
C38 C39A H39A 115(2) . .
C40A C39A H39A 105(2) . .
C38 C39A H39B 107(2) . .
C40A C39A H39B 106(2) . .
H39A C39A H39B 109(3) . .
C39A C40A C42 116.7(3) . .
C39A C40A H40A 110(2) . .
C42 C40A H40A 110(2) . .
C39A C40A H40B 109.1(19) . .
C42 C40A H40B 102.9(19) . .
H40A C40A H40B 107(3) . .
C40B C39B C38 116.2(9) . .
C40B C39B H39B 84.9(17) . .
C38 C39B H39B 82.3(16) . .
C40B C39B H40A 84(2) . .
C38 C39B H40A 125.8(19) . .
H39B C39B H40A 152(2) . .
C40B C39B H39C 108.2 . .
C38 C39B H39C 108.2 . .
H39B C39B H39C 48.5 . .
H40A C39B H39C 111.9 . .
C40B C39B H39D 108.2 . .
C38 C39B H39D 108.2 . .
H39B C39B H39D 155.8 . .
H39C C39B H39D 107.4 . .
C42 C40B C39B 114.1(10) . .
C42 C40B H39A 129.5(17) . .
C39B C40B H39A 78.1(17) . .
C42 C40B H40B 94.2(16) . .
C39B C40B H40B 71.3(16) . .
H39A C40B H40B 134(2) . .
C42 C40B H40C 108.7 . .
C39B C40B H40C 108.7 . .
H40B C40B H40C 153.8 . .
C42 C40B H40D 108.7 . .
C39B C40B H40D 108.7 . .
H39A C40B H40D 112.9 . .
H40B C40B H40D 51.1 . .
H40C C40B H40D 107.6 . .
C40B C42 C43 122.4(4) . .
C43 C42 C40A 114.8(2) . .
C40B C42 H42A 124.0(18) . .
C43 C42 H42A 108.7(17) . .
C40A C42 H42A 104.7(17) . .
C40B C42 H42B 84.0(18) . .
C43 C42 H42B 108.1(18) . .
C40A C42 H42B 117.8(18) . .
H42A C42 H42B 102(2) . .
C35 C43 C42 113.04(18) . .
C35 C43 H43A 108.3(16) . .
C42 C43 H43A 106.4(16) . .
C35 C43 H43B 112.2(15) . .
C42 C43 H43B 107.1(16) . .
H43A C43 H43B 110(2) . .
C52 C51 C51 111.9(9) . 3_676
C52 C51 H51A 109.2 . .
C51 C51 H51A 109.2 3_676 .
C52 C51 H51B 109.2 . .
C51 C51 H51B 109.2 3_676 .
H51A C51 H51B 107.9 . .
C51 C52 C53 106.4(7) . .
C51 C52 H52A 110.5 . .
C53 C52 H52A 110.5 . .
C51 C52 H52B 110.5 . .
C53 C52 H52B 110.5 . .
H52A C52 H52B 108.6 . .

loop_
_geom_bond_atom_site_label_1
_geom_bond_atom_site_label_2
_geom_bond_distance
_geom_bond_site_symmetry_2
Rh C1 1.9835(18) .
Rh C36 2.1066(19) .
Rh N3 2.1329(16) .
Rh C35 2.1383(19) .
Rh Cl 2.3917(5) .
N1 C1 1.376(2) .
N1 C2 1.387(2) .
N1 C4 1.446(2) .
N2 C1 1.370(2) .
N2 C3 1.388(3) .
N2 C16 1.447(2) .
N3 C28 1.342(3) .
N3 C32 1.347(3) .
N4 C34 1.138(3) .
C2 C3 1.337(3) .
C2 H2 0.93(2) .
C3 H3 0.94(2) .
C4 C9 1.406(3) .
C4 C5 1.407(3) .
C5 C6 1.396(3) .
C5 C10 1.518(3) .
C6 C7 1.380(3) .
C6 H6 0.93(3) .
C7 C8 1.382(3) .
C7 H7 0.96(3) .
C8 C9 1.394(3) .
C8 H8 0.92(2) .
C9 C13 1.520(3) .
C10 C11 1.531(3) .
C10 C12 1.537(3) .
C10 H10 0.97(2) .
C11 H11B 0.93(3) .
C11 H11C 0.96(3) .
C11 H11A 0.97(3) .
C12 H12B 0.96(3) .
C12 H12C 0.98(3) .
C12 H12A 0.94(3) .
C13 C14 1.528(3) .
C13 C15 1.529(3) .
C13 H13 0.95(2) .
C14 H14A 0.93(3) .
C14 H14B 0.96(3) .
C14 H14C 0.97(3) .
C15 H15A 0.96(3) .
C15 H15B 0.96(3) .
C15 H15C 0.90(3) .
C16 C21 1.396(3) .
C16 C17 1.402(3) .
C17 C18 1.397(3) .
C17 C22 1.518(3) .
C18 C19 1.377(3) .
C18 H18 0.97(3) .
C19 C20 1.381(3) .
C19 H19 0.94(3) .
C20 C21 1.395(3) .
C20 H20 0.90(3) .
C21 C25 1.511(3) .
C22 C23 1.528(3) .
C22 C24 1.529(3) .
C22 H22 0.95(2) .
C23 H23A 1.00(3) .
C23 H23B 0.91(3) .
C23 H23C 0.96(3) .
C24 H24A 0.91(3) .
C24 H24B 0.98(3) .
C24 H24C 0.98(3) .
C25 C26 1.520(3) .
C25 C27 1.525(3) .
C25 H25 0.93(2) .
C26 H26A 0.95(3) .
C26 H26B 0.97(3) .
C26 H26C 0.96(3) .
C27 H27A 0.96(3) .
C27 H27B 1.05(3) .
C27 H27C 0.97(3) .
C28 C29 1.380(3) .
C28 H28 0.90(2) .
C29 C30 1.380(3) .
C29 H29 0.89(2) .
C30 C31 1.380(3) .
C30 H30 0.99(2) .
C31 C32 1.388(3) .
C31 H31 0.92(2) .
C32 C33 1.507(3) .
C33 C34 1.463(3) .
C33 H33A 0.92(2) .
C33 H33B 0.97(3) .
C35 C36 1.402(3) .
C35 C43 1.507(3) .
C35 H35 0.91(3) .
C36 C37 1.506(3) .
C36 H36 0.90(2) .
C37 C38 1.533(3) .
C37 H37A 1.00(3) .
C37 H37B 0.93(2) .
C38 C39A 1.495(4) .
C38 C39B 1.683(12) .
C38 H38A 0.93(3) .
C38 H38B 0.95(3) .
C39A C40A 1.534(5) .
C39A H39A 0.94(4) .
C39A H39B 1.04(4) .
C40A C42 1.560(4) .
C40A H40A 0.91(4) .
C40A H40B 1.00(3) .
C39B C40B 1.503(18) .
C39B H39C 0.9900 .
C39B H39D 0.9900 .
C40B C42 1.456(11) .
C40B H40C 0.9900 .
C40B H40D 0.9900 .
C42 C43 1.537(3) .
C42 H42A 0.94(3) .
C42 H42B 0.93(3) .
C43 H43A 0.98(3) .
C43 H43B 0.95(3) .
C51 C52 1.444(9) .
C51 C51 1.513(14) 3_676
C51 H51A 0.9900 .
C51 H51B 0.9900 .
C52 C53 1.612(9) .
C52 H52A 0.9900 .
C52 H52B 0.9900 .
C53 H53A 0.9800 .
C53 H53B 0.9800 .
C53 H53C 0.9800 .

loop_
_geom_torsion_atom_site_label_1
_geom_torsion_atom_site_label_2
_geom_torsion_atom_site_label_3
_geom_torsion_atom_site_label_4
_geom_torsion
_geom_torsion_site_symmetry_1
C1 Rh N3 C28 -118.1(3) .
C36 Rh N3 C28 65.71(16) .
C35 Rh N3 C28 104.31(16) .
Cl Rh N3 C28 -82.22(15) .
C1 Rh N3 C32 48.4(4) .
C36 Rh N3 C32 -127.86(14) .
C35 Rh N3 C32 -89.27(15) .
Cl Rh N3 C32 84.20(13) .
C3 N2 C1 N1 1.75(19) .
C16 N2 C1 N1 -165.45(16) .
C3 N2 C1 Rh -164.93(14) .
C16 N2 C1 Rh 27.9(3) .
C2 N1 C1 N2 -1.54(19) .
C4 N1 C1 N2 169.86(16) .
C2 N1 C1 Rh 166.56(13) .
C4 N1 C1 Rh -22.0(2) .
C36 Rh C1 N2 -55.95(18) .
N3 Rh C1 N2 127.8(3) .
C35 Rh C1 N2 -94.65(17) .
Cl Rh C1 N2 92.40(17) .
C36 Rh C1 N1 139.70(15) .
N3 Rh C1 N1 -36.6(4) .
C35 Rh C1 N1 101.00(15) .
Cl Rh C1 N1 -71.95(14) .
C1 N1 C2 C3 0.8(2) .
C4 N1 C2 C3 -170.70(17) .
N1 C2 C3 N2 0.3(2) .
C1 N2 C3 C2 -1.3(2) .
C16 N2 C3 C2 166.24(17) .
C1 N1 C4 C9 107.0(2) .
C2 N1 C4 C9 -82.6(2) .
C1 N1 C4 C5 -75.3(2) .
C2 N1 C4 C5 95.0(2) .
C9 C4 C5 C6 -6.1(3) .
N1 C4 C5 C6 176.39(17) .
C9 C4 C5 C10 168.99(18) .
N1 C4 C5 C10 -8.6(3) .
C4 C5 C6 C7 2.9(3) .
C10 C5 C6 C7 -172.23(19) .
C5 C6 C7 C8 1.2(3) .
C6 C7 C8 C9 -2.4(3) .
C7 C8 C9 C4 -0.6(3) .
C7 C8 C9 C13 176.4(2) .
C5 C4 C9 C8 4.9(3) .
N1 C4 C9 C8 -177.55(17) .
C5 C4 C9 C13 -171.99(18) .
N1 C4 C9 C13 5.5(3) .
C6 C5 C10 C11 -32.0(3) .
C4 C5 C10 C11 153.13(19) .
C6 C5 C10 C12 91.5(2) .
C4 C5 C10 C12 -83.4(2) .
C8 C9 C13 C14 -81.1(2) .
C4 C9 C13 C14 95.7(2) .
C8 C9 C13 C15 41.8(3) .
C4 C9 C13 C15 -141.4(2) .
C1 N2 C16 C21 -84.1(2) .
C3 N2 C16 C21 110.1(2) .
C1 N2 C16 C17 94.4(2) .
C3 N2 C16 C17 -71.5(2) .
C21 C16 C17 C18 0.6(3) .
N2 C16 C17 C18 -177.82(17) .
C21 C16 C17 C22 -179.18(19) .
N2 C16 C17 C22 2.4(3) .
C16 C17 C18 C19 0.2(3) .
C22 C17 C18 C19 180.0(2) .
C17 C18 C19 C20 -0.6(3) .
C18 C19 C20 C21 0.3(4) .
C19 C20 C21 C16 0.4(3) .
C19 C20 C21 C25 -179.8(2) .
C17 C16 C21 C20 -0.9(3) .
N2 C16 C21 C20 177.51(18) .
C17 C16 C21 C25 179.33(18) .
N2 C16 C21 C25 -2.3(3) .
C18 C17 C22 C23 -74.7(3) .
C16 C17 C22 C23 105.1(2) .
C18 C17 C22 C24 50.5(3) .
C16 C17 C22 C24 -129.7(2) .
C20 C21 C25 C26 -39.8(3) .
C16 C21 C25 C26 140.0(2) .
C20 C21 C25 C27 85.0(3) .
C16 C21 C25 C27 -95.2(2) .
C32 N3 C28 C29 2.3(3) .
Rh N3 C28 C29 168.78(16) .
N3 C28 C29 C30 0.2(3) .
C28 C29 C30 C31 -1.8(3) .
C29 C30 C31 C32 0.8(3) .
C28 N3 C32 C31 -3.4(3) .
Rh N3 C32 C31 -170.52(15) .
C28 N3 C32 C33 172.34(18) .
Rh N3 C32 C33 5.2(2) .
C30 C31 C32 N3 1.9(3) .
C30 C31 C32 C33 -173.65(19) .
N3 C32 C33 C34 149.03(18) .
C31 C32 C33 C34 -35.2(3) .
C1 Rh C35 C36 90.66(12) .
N3 Rh C35 C36 -97.86(12) .
C1 Rh C35 C43 -152.06(16) .
C36 Rh C35 C43 117.3(2) .
N3 Rh C35 C43 19.42(17) .
C43 C35 C36 C37 -0.7(3) .
Rh C35 C36 C37 113.1(2) .
C43 C35 C36 Rh -113.76(19) .
C1 Rh C36 C35 -92.73(12) .
N3 Rh C36 C35 86.44(12) .
Cl Rh C36 C35 173.33(9) .
C1 Rh C36 C37 148.63(16) .
N3 Rh C36 C37 -32.19(17) .
C35 Rh C36 C37 -118.6(2) .
Cl Rh C36 C37 54.7(2) .
C35 C36 C37 C38 92.5(3) .
Rh C36 C37 C38 178.95(16) .
C36 C37 C38 C39A -48.3(3) .
C36 C37 C38 C39B -84.7(5) .
C37 C38 C39A C40A -56.0(4) .
C39B C38 C39A C40A 28.2(6) .
C38 C39A C40A C42 103.2(4) .
C39A C38 C39B C40B -35.3(7) .
C37 C38 C39B C40B 74.4(9) .
C38 C39B C40B C42 -100.5(10) .
C39B C40B C42 C43 63.3(10) .
C39B C40B C42 C40A -24.4(6) .
C39A C40A C42 C40B 38.9(7) .
C39A C40A C42 C43 -72.8(4) .
C36 C35 C43 C42 -82.1(3) .
Rh C35 C43 C42 -166.36(16) .
C40B C42 C43 C35 36.6(7) .
C40A C42 C43 C35 75.8(3) .
C51 C51 C52 C53 179.4(6) 3_676
